data_4319445
loop_
_publ_author_name
'Hidetake Seino'
'Yasushi Arai'
'Naohisa Iwata'
'Shoken Nagao'
'Yasushi Mizobe'
'Masanobu Hidai'

_publ_contact_author_address
;
    Institute of Industrial Scienece, The University of Tokyo,
    Roppongi, Minato-ku, Tokyo 106-8558, Japan
;
_publ_contact_author_email ymizobe@iis.u-tokyo.ac.jp
_publ_contact_author_fax '(+81) 3 (3402) 6303'
_publ_contact_author_name 'Yasushi Mizobe'
_publ_section_title
;
 Preparation of Mononuclear Tungsten Tris(sulfido) and Molybdenum
 Sulfido-Tetrasulfido Complexes with Hydridotris(pyrazolyl)borate Coligand
 and Conversion of the Former into Sulfido-Bridged Bimetallic Complex
 Having Pt(\m-S)2WS Core
;
_journal_name_full 'Inorganic Chemistry'
_journal_page_first 1677
_journal_page_last 1682
_journal_paper_doi 10.1021/ic0008823
_journal_volume 40
_journal_year 2001
_chemical_formula_sum 'C17 H30 B N7 O S3 W'
_chemical_formula_weight 623.31
_space_group_IT_number 61
_symmetry_cell_setting orthorhombic
_symmetry_Int_Tables_number 61
_symmetry_space_group_name_Hall '-P 2ac 2ab'
_symmetry_space_group_name_H-M 'P b c a'
_audit_creation_date 'Sun Jan  9 00:15:30 2000'
_audit_creation_method 'from TEXRAY.INF file'
_cell_angle_alpha 90
_cell_angle_beta 90
_cell_angle_gamma 90
_cell_formula_units_Z 8
_cell_length_a 17.132(2)
_cell_length_b 16.258(2)
_cell_length_c 17.542(2)
_cell_measurement_reflns_used 25
_cell_measurement_temperature 296.2
_cell_measurement_theta_max 15.4
_cell_measurement_theta_min 13.7
_cell_volume 4886.0(10)
_computing_cell_refinement 'Rigaku/AFC Diffractometer Control'
_computing_data_collection 'Rigaku/AFC Diffractometer Control'
_computing_data_reduction teXsan
_computing_publication_material teXsan
_computing_structure_refinement teXsan
_computing_structure_solution 'DIRDIF92 (PATTY)'
_diffrn_ambient_temperature 296.2
_diffrn_measurement_device_type 'Rigaku AFC7R'
_diffrn_measurement_method \w-2\q
_diffrn_orient_matrix_UB_11 0.01393
_diffrn_orient_matrix_UB_12 0.05903
_diffrn_orient_matrix_UB_13 0.00847
_diffrn_orient_matrix_UB_21 -0.05468
_diffrn_orient_matrix_UB_22 0.01151
_diffrn_orient_matrix_UB_23 0.01686
_diffrn_orient_matrix_UB_31 0.01495
_diffrn_orient_matrix_UB_32 -0.01290
_diffrn_orient_matrix_UB_33 0.05379
_diffrn_radiation_detector 'scintillation counter'
_diffrn_radiation_monochromator graphite
_diffrn_radiation_source 'Rigaku rotating anode'
_diffrn_radiation_type 'Mo K\a'
_diffrn_radiation_wavelength 0.7107
_diffrn_reflns_av_R_equivalents 0.000
_diffrn_reflns_av_sigmaI/netI 0.110
_diffrn_reflns_limit_h_max 22
_diffrn_reflns_limit_h_min 0
_diffrn_reflns_limit_k_max 21
_diffrn_reflns_limit_k_min 0
_diffrn_reflns_limit_l_max 0
_diffrn_reflns_limit_l_min -22
_diffrn_reflns_number 5596
_diffrn_reflns_reduction_process 'Lp corrections applied'
_diffrn_reflns_theta_max 27.48
_diffrn_reflns_theta_min 2.51
_diffrn_standards_decay_% -9.31
_diffrn_standards_interval_count 150
_diffrn_standards_number 3
_exptl_absorpt_coefficient_mu 5.008
_exptl_absorpt_correction_T_max 0.996
_exptl_absorpt_correction_T_min 0.514
_exptl_absorpt_correction_type psi-scan
_exptl_absorpt_process_details '(North, Phillips & Mathews, 1968)'
_exptl_crystal_colour darkgrn
_exptl_crystal_density_diffrn 1.695
_exptl_crystal_density_method 'not measured'
_exptl_crystal_description prismatic
_exptl_crystal_F_000 2464.00
_exptl_crystal_size_max 0.400
_exptl_crystal_size_mid 0.300
_exptl_crystal_size_min 0.200
_refine_diff_density_max 1.80
_refine_diff_density_min -1.06
_refine_ls_extinction_method none
_refine_ls_goodness_of_fit_ref 1.551
_refine_ls_hydrogen_treatment noref
_refine_ls_matrix_type full
_refine_ls_number_constraints 0
_refine_ls_number_parameters 262
_refine_ls_number_reflns 2920
_refine_ls_number_restraints 0
_refine_ls_R_factor_all 0.0431
_refine_ls_R_factor_gt 0.0431
_refine_ls_shift/su_max 0.0020
_refine_ls_shift/su_mean 0.0000
_refine_ls_structure_factor_coef F
_refine_ls_weighting_details 'w = 1/[\s^2^(Fo) + 0.00022|Fo|^2^]'
_refine_ls_weighting_scheme calc
_refine_ls_wR_factor_gt 0.0500
_refine_ls_wR_factor_ref 0.0500
_reflns_number_gt 2920
_reflns_number_total 5596
_reflns_observed_criterion >3.0sigma(I)
_cod_data_source_file ic0008823_2.cif
_cod_data_source_block '[NEt4][TpWS3]_(1b)'
_cod_original_cell_volume 4886(1)
_cod_original_sg_symbol_H-M 'P b c a '
_cod_original_formula_sum 'C17 H30 B N7 O S3 W '
_cod_database_code 4319445

loop_
_symmetry_equiv_pos_as_xyz
x,y,z
1/2+x,1/2-y,-z
-x,1/2+y,1/2-z
1/2-x,-y,1/2+z
-x,-y,-z
1/2-x,1/2+y,z
x,1/2-y,1/2+z
1/2+x,y,1/2-z

loop_
_atom_site_label
_atom_site_type_symbol
_atom_site_fract_x
_atom_site_fract_y
_atom_site_fract_z
_atom_site_U_iso_or_equiv
_atom_site_adp_type
_atom_site_occupancy
_atom_site_calc_flag
_atom_site_refinement_flags
_atom_site_disorder_assembly
_atom_site_disorder_group
W W 0.09227(3) 0.12431(3) 0.20251(2) 0.0407(1) Uani 1.00 d . . .
S(1) S 0.1410(2) 0.1407(2) 0.3175(2) 0.0551(9) Uani 1.00 d . . .
S(2) S -0.0283(2) 0.0886(2) 0.2235(2) 0.062(1) Uani 1.00 d . . .
S(3) S 0.1480(2) 0.0126(2) 0.1584(2) 0.0505(9) Uani 1.00 d . . .
N(1) N 0.0745(5) 0.2267(5) 0.0399(5) 0.040(2) Uani 1.00 d . . .
N(2) N 0.0576(5) 0.1569(5) 0.0782(5) 0.041(2) Uani 1.00 d . . .
N(3) N 0.1953(5) 0.2667(6) 0.1103(5) 0.043(3) Uani 1.00 d . . .
N(4) N 0.1990(5) 0.1989(6) 0.1551(5) 0.045(3) Uani 1.00 d . . .
N(5) N 0.0669(5) 0.3191(5) 0.1515(5) 0.044(3) Uani 1.00 d . . .
N(6) N 0.0525(5) 0.2605(5) 0.2043(5) 0.040(2) Uani 1.00 d . . .
N(7) N 0.2820(5) 0.1008(5) -0.0907(5) 0.049(3) Uani 1.00 d . . .
C(1) C 0.0168(6) 0.1080(6) 0.0307(6) 0.048(3) Uani 1.00 d . . .
C(2) C 0.0059(7) 0.1470(8) -0.0384(6) 0.057(4) Uani 1.00 d . . .
C(3) C 0.0432(7) 0.2221(8) -0.0312(6) 0.052(4) Uani 1.00 d . . .
C(4) C 0.2727(7) 0.1894(9) 0.1752(7) 0.059(4) Uani 1.00 d . . .
C(5) C 0.3158(7) 0.253(1) 0.1416(9) 0.080(5) Uani 1.00 d . . .
C(6) C 0.2661(8) 0.2988(9) 0.1026(7) 0.063(4) Uani 1.00 d . . .
C(7) C 0.0106(6) 0.2967(7) 0.2595(6) 0.042(3) Uani 1.00 d . . .
C(8) C -0.0023(7) 0.3786(8) 0.2422(7) 0.055(3) Uani 1.00 d . . .
C(9) C 0.0345(7) 0.3910(7) 0.1747(7) 0.052(4) Uani 1.00 d . . .
C(10) C 0.2135(7) 0.0674(9) -0.0471(7) 0.067(4) Uani 1.00 d . . .
C(11) C 0.1980(8) -0.025(1) -0.0581(9) 0.091(6) Uani 1.00 d . . .
C(12) C 0.2825(9) 0.1908(9) -0.0764(8) 0.075(5) Uani 1.00 d . . .
C(13) C 0.3481(10) 0.2397(9) -0.1128(10) 0.100(6) Uani 1.00 d . . .
C(14) C 0.2749(8) 0.0815(8) -0.1752(7) 0.060(4) Uani 1.00 d . . .
C(15) C 0.2023(9) 0.1108(10) -0.2130(8) 0.089(6) Uani 1.00 d . . .
C(16) C 0.3565(7) 0.0617(8) -0.0656(8) 0.067(4) Uani 1.00 d . . .
C(17) C 0.377(1) 0.074(1) 0.019(1) 0.133(8) Uani 1.00 d . . .
B B 0.1168(8) 0.2969(8) 0.0811(7) 0.047(4) Uani 1.00 d . . .
H(1) H 0.1292 0.3569 0.0359 0.0711 Uiso 1.00 calc . . .
H(2) H -0.0017 0.0545 0.0429 0.0572 Uiso 1.00 calc . . .
H(3) H -0.0213 0.1266 -0.0817 0.0686 Uiso 1.00 calc . . .
H(4) H 0.0463 0.2634 -0.0694 0.0620 Uiso 1.00 calc . . .
H(5) H 0.2930 0.1470 0.2067 0.0713 Uiso 1.00 calc . . .
H(6) H 0.3704 0.2620 0.1460 0.0954 Uiso 1.00 calc . . .
H(7) H 0.2789 0.3465 0.0738 0.0757 Uiso 1.00 calc . . .
H(8) H -0.0076 0.2699 0.3042 0.0507 Uiso 1.00 calc . . .
H(9) H -0.0308 0.4178 0.2713 0.0660 Uiso 1.00 calc . . .
H(10) H 0.0373 0.4418 0.1480 0.0622 Uiso 1.00 calc . . .
H(11) H 0.2224 0.0770 0.0056 0.0804 Uiso 1.00 calc . . .
H(12) H 0.1682 0.0965 -0.0629 0.0804 Uiso 1.00 calc . . .
H(13) H 0.1541 -0.0413 -0.0285 0.1095 Uiso 1.00 calc . . .
H(14) H 0.1879 -0.0363 -0.1104 0.1095 Uiso 1.00 calc . . .
H(15) H 0.2425 -0.0558 -0.0423 0.1095 Uiso 1.00 calc . . .
H(16) H 0.2346 0.2124 -0.0949 0.0901 Uiso 1.00 calc . . .
H(17) H 0.2855 0.1988 -0.0229 0.0901 Uiso 1.00 calc . . .
H(18) H 0.3968 0.2201 -0.0944 0.1203 Uiso 1.00 calc . . .
H(19) H 0.3460 0.2334 -0.1666 0.1203 Uiso 1.00 calc . . .
H(20) H 0.3425 0.2962 -0.1000 0.1203 Uiso 1.00 calc . . .
H(21) H 0.3180 0.1062 -0.2005 0.0724 Uiso 1.00 calc . . .
H(22) H 0.2775 0.0235 -0.1811 0.0724 Uiso 1.00 calc . . .
H(23) H 0.1987 0.1689 -0.2085 0.1074 Uiso 1.00 calc . . .
H(24) H 0.2034 0.0960 -0.2654 0.1074 Uiso 1.00 calc . . .
H(25) H 0.1583 0.0860 -0.1893 0.1074 Uiso 1.00 calc . . .
H(26) H 0.3527 0.0043 -0.0750 0.0800 Uiso 1.00 calc . . .
H(27) H 0.3976 0.0842 -0.0953 0.0800 Uiso 1.00 calc . . .
H(28) H 0.3582 0.0285 0.0474 0.1591 Uiso 1.00 calc . . .
H(29) H 0.4324 0.0771 0.0240 0.1591 Uiso 1.00 calc . . .
H(30) H 0.3541 0.1231 0.0368 0.1591 Uiso 1.00 calc . . .

loop_
_atom_site_aniso_label
_atom_site_aniso_U_11
_atom_site_aniso_U_22
_atom_site_aniso_U_33
_atom_site_aniso_U_12
_atom_site_aniso_U_13
_atom_site_aniso_U_23
W 0.0485(2) 0.0280(2) 0.0455(2) 0.0027(2) -0.0002(2) 0.0039(2)
S(1) 0.081(2) 0.044(2) 0.040(1) 0.013(2) -0.004(1) 0.003(1)
S(2) 0.053(2) 0.043(2) 0.089(3) -0.003(2) 0.016(2) 0.010(2)
S(3) 0.064(2) 0.033(2) 0.055(2) 0.008(1) 0.003(2) -0.002(1)
N(1) 0.048(5) 0.030(5) 0.042(5) -0.008(4) -0.004(4) 0.003(4)
N(2) 0.044(5) 0.032(5) 0.048(5) -0.002(4) -0.001(4) -0.002(4)
N(3) 0.044(5) 0.048(6) 0.038(5) -0.010(5) 0.003(4) -0.004(4)
N(4) 0.045(5) 0.050(6) 0.039(5) 0.000(5) 0.006(4) -0.007(5)
N(5) 0.064(6) 0.026(5) 0.043(5) 0.002(4) -0.006(5) 0.005(4)
N(6) 0.043(5) 0.032(5) 0.045(5) 0.006(4) -0.008(5) 0.000(4)
N(7) 0.053(6) 0.042(6) 0.053(6) 0.011(5) 0.004(5) -0.007(4)
C(1) 0.056(7) 0.035(7) 0.051(7) -0.004(5) -0.003(6) -0.009(5)
C(2) 0.072(8) 0.058(9) 0.041(6) -0.006(7) -0.011(6) -0.006(6)
C(3) 0.065(8) 0.054(8) 0.036(6) 0.010(6) -0.008(6) 0.003(6)
C(4) 0.041(7) 0.08(1) 0.053(7) 0.007(7) -0.007(6) -0.002(7)
C(5) 0.039(7) 0.12(1) 0.078(10) -0.010(9) 0.005(7) -0.018(10)
C(6) 0.057(8) 0.069(10) 0.063(8) -0.027(7) 0.013(7) -0.013(8)
C(7) 0.049(6) 0.033(6) 0.045(6) -0.003(5) 0.008(5) -0.002(5)
C(8) 0.058(7) 0.036(6) 0.071(8) 0.010(6) 0.002(6) -0.004(7)
C(9) 0.060(7) 0.032(7) 0.063(7) -0.002(6) -0.011(6) 0.002(5)
C(10) 0.058(8) 0.07(1) 0.068(8) 0.011(8) 0.022(7) -0.004(8)
C(11) 0.071(10) 0.09(1) 0.12(1) -0.009(9) 0.030(9) 0.03(1)
C(12) 0.09(1) 0.054(9) 0.077(10) 0.017(9) 0.014(9) 0.002(8)
C(13) 0.13(1) 0.056(10) 0.11(1) -0.02(1) 0.01(1) -0.012(10)
C(14) 0.070(8) 0.060(9) 0.051(7) 0.009(8) 0.018(7) -0.003(6)
C(15) 0.09(1) 0.10(1) 0.082(10) 0.007(10) -0.023(9) 0.020(9)
C(16) 0.060(8) 0.060(9) 0.080(10) 0.007(7) 0.004(7) 0.005(8)
C(17) 0.16(2) 0.13(2) 0.11(1) 0.05(1) -0.05(1) 0.00(1)
B 0.063(9) 0.038(8) 0.040(7) -0.010(6) 0.004(6) 0.001(6)

loop_
_atom_type_symbol
_atom_type_description
_atom_type_scat_dispersion_real
_atom_type_scat_dispersion_imag
_atom_type_scat_source
C C 0.003 0.002
;International Tables for Crystallography

(1992, Vol. C, Tables 4.2.6.8 and 6.1.1.1)

;
H H 0.000 0.000
;International Tables for Crystallography

(1992, Vol. C, Table 6.1.1.2)

;
N N 0.006 0.003
;International Tables for Crystallography

(1992, Vol. C, Tables 4.2.6.8 and 6.1.1.1)

;
B B 0.001 0.001
;International Tables for Crystallography

(1992, Vol. C, Tables 4.2.6.8 and 6.1.1.1)

;
S S 0.125 0.123
;International Tables for Crystallography

(1992, Vol. C, Tables 4.2.6.8 and 6.1.1.1)

;
W W -0.849 6.872
;International Tables for Crystallography

(1992, Vol. C, Tables 4.2.6.8 and 6.1.1.1)

;
O O 0.011 0.006
;International Tables for Crystallography

(1992, Vol. C, Tables 4.2.6.8 and 6.1.1.1)

;

loop_
_geom_angle_atom_site_label_1
_geom_angle_atom_site_label_2
_geom_angle_atom_site_label_3
_geom_angle
_geom_angle_site_symmetry_1
_geom_angle_site_symmetry_2
_geom_angle_site_symmetry_3
_geom_angle_publ_flag
S(1) W S(2) 103.7(1) 1_555 1_555 1_555 yes
S(1) W S(3) 105.0(1) 1_555 1_555 1_555 yes
S(1) W N(2) 158.6(2) 1_555 1_555 1_555 yes
S(1) W N(4) 88.1(2) 1_555 1_555 1_555 yes
S(1) W N(6) 89.1(2) 1_555 1_555 1_555 yes
S(2) W S(3) 104.6(1) 1_555 1_555 1_555 yes
S(2) W N(2) 88.7(2) 1_555 1_555 1_555 yes
S(2) W N(4) 159.6(2) 1_555 1_555 1_555 yes
S(2) W N(6) 88.5(2) 1_555 1_555 1_555 yes
S(3) W N(2) 88.2(2) 1_555 1_555 1_555 yes
S(3) W N(4) 87.9(2) 1_555 1_555 1_555 yes
S(3) W N(6) 157.5(2) 1_555 1_555 1_555 yes
N(2) W N(4) 75.5(3) 1_555 1_555 1_555 yes
N(2) W N(6) 73.7(3) 1_555 1_555 1_555 yes
N(4) W N(6) 74.9(3) 1_555 1_555 1_555 yes
N(2) N(1) C(3) 109.0(9) 1_555 1_555 1_555 yes
N(2) N(1) B 119.5(8) 1_555 1_555 1_555 yes
C(3) N(1) B 131.3(10) 1_555 1_555 1_555 yes
W N(2) N(1) 127.2(6) 1_555 1_555 1_555 yes
W N(2) C(1) 125.4(7) 1_555 1_555 1_555 yes
N(1) N(2) C(1) 107.5(8) 1_555 1_555 1_555 yes
N(4) N(3) C(6) 109.7(10) 1_555 1_555 1_555 yes
N(4) N(3) B 119.9(9) 1_555 1_555 1_555 yes
C(6) N(3) B 130(1) 1_555 1_555 1_555 yes
W N(4) N(3) 126.1(7) 1_555 1_555 1_555 yes
W N(4) C(4) 126.2(9) 1_555 1_555 1_555 yes
N(3) N(4) C(4) 107.1(10) 1_555 1_555 1_555 yes
N(6) N(5) C(9) 109.1(9) 1_555 1_555 1_555 yes
N(6) N(5) B 118.9(9) 1_555 1_555 1_555 yes
C(9) N(5) B 131.9(10) 1_555 1_555 1_555 yes
W N(6) N(5) 127.7(7) 1_555 1_555 1_555 yes
W N(6) C(7) 125.9(7) 1_555 1_555 1_555 yes
N(5) N(6) C(7) 106.4(8) 1_555 1_555 1_555 yes
C(10) N(7) C(12) 106.0(9) 1_555 1_555 1_555 yes
C(10) N(7) C(14) 111.1(10) 1_555 1_555 1_555 yes
C(10) N(7) C(16) 111.4(9) 1_555 1_555 1_555 yes
C(12) N(7) C(14) 111.6(9) 1_555 1_555 1_555 yes
C(12) N(7) C(16) 111.4(10) 1_555 1_555 1_555 yes
C(14) N(7) C(16) 105.5(9) 1_555 1_555 1_555 yes
N(2) C(1) C(2) 110.0(10) 1_555 1_555 1_555 yes
N(2) C(1) H(2) 125(1) 1_555 1_555 1_555 no
C(2) C(1) H(2) 125(1) 1_555 1_555 1_555 no
C(1) C(2) C(3) 105.3(10) 1_555 1_555 1_555 yes
C(1) C(2) H(3) 127(1) 1_555 1_555 1_555 no
C(3) C(2) H(3) 127(1) 1_555 1_555 1_555 no
N(1) C(3) C(2) 108(1) 1_555 1_555 1_555 yes
N(1) C(3) H(4) 125(1) 1_555 1_555 1_555 no
C(2) C(3) H(4) 125(1) 1_555 1_555 1_555 no
N(4) C(4) C(5) 107(1) 1_555 1_555 1_555 yes
N(4) C(4) H(5) 126(1) 1_555 1_555 1_555 no
C(5) C(4) H(5) 126(1) 1_555 1_555 1_555 no
C(4) C(5) C(6) 107(1) 1_555 1_555 1_555 yes
C(4) C(5) H(6) 126(1) 1_555 1_555 1_555 no
C(6) C(5) H(6) 126(1) 1_555 1_555 1_555 no
N(3) C(6) C(5) 108(1) 1_555 1_555 1_555 yes
N(3) C(6) H(7) 125(1) 1_555 1_555 1_555 no
C(5) C(6) H(7) 125(1) 1_555 1_555 1_555 no
N(6) C(7) C(8) 110.5(10) 1_555 1_555 1_555 yes
N(6) C(7) H(8) 124(1) 1_555 1_555 1_555 no
C(8) C(7) H(8) 124(1) 1_555 1_555 1_555 no
C(7) C(8) C(9) 105(1) 1_555 1_555 1_555 yes
C(7) C(8) H(9) 127(1) 1_555 1_555 1_555 no
C(9) C(8) H(9) 127(1) 1_555 1_555 1_555 no
N(5) C(9) C(8) 108(1) 1_555 1_555 1_555 yes
N(5) C(9) H(10) 125(1) 1_555 1_555 1_555 no
C(8) C(9) H(10) 125(1) 1_555 1_555 1_555 no
N(7) C(10) C(11) 115(1) 1_555 1_555 1_555 yes
N(7) C(10) H(11) 108(1) 1_555 1_555 1_555 no
N(7) C(10) H(12) 108(1) 1_555 1_555 1_555 no
C(11) C(10) H(11) 108(1) 1_555 1_555 1_555 no
C(11) C(10) H(12) 108(1) 1_555 1_555 1_555 no
H(11) C(10) H(12) 109(1) 1_555 1_555 1_555 no
C(10) C(11) H(13) 109(1) 1_555 1_555 1_555 no
C(10) C(11) H(14) 109(1) 1_555 1_555 1_555 no
C(10) C(11) H(15) 109(1) 1_555 1_555 1_555 no
H(13) C(11) H(14) 109(1) 1_555 1_555 1_555 no
H(13) C(11) H(15) 109(1) 1_555 1_555 1_555 no
H(14) C(11) H(15) 109(1) 1_555 1_555 1_555 no
N(7) C(12) C(13) 116(1) 1_555 1_555 1_555 yes
N(7) C(12) H(16) 107(1) 1_555 1_555 1_555 no
N(7) C(12) H(17) 107(1) 1_555 1_555 1_555 no
C(13) C(12) H(16) 107(1) 1_555 1_555 1_555 no
C(13) C(12) H(17) 107(1) 1_555 1_555 1_555 no
H(16) C(12) H(17) 109(1) 1_555 1_555 1_555 no
C(12) C(13) H(18) 109(1) 1_555 1_555 1_555 no
C(12) C(13) H(19) 109(1) 1_555 1_555 1_555 no
C(12) C(13) H(20) 109(1) 1_555 1_555 1_555 no
H(18) C(13) H(19) 109(1) 1_555 1_555 1_555 no
H(18) C(13) H(20) 109(1) 1_555 1_555 1_555 no
H(19) C(13) H(20) 109(1) 1_555 1_555 1_555 no
N(7) C(14) C(15) 115(1) 1_555 1_555 1_555 yes
N(7) C(14) H(21) 107(1) 1_555 1_555 1_555 no
N(7) C(14) H(22) 107(1) 1_555 1_555 1_555 no
C(15) C(14) H(21) 107(1) 1_555 1_555 1_555 no
C(15) C(14) H(22) 107(1) 1_555 1_555 1_555 no
H(21) C(14) H(22) 109(1) 1_555 1_555 1_555 no
C(14) C(15) H(23) 109(1) 1_555 1_555 1_555 no
C(14) C(15) H(24) 109(1) 1_555 1_555 1_555 no
C(14) C(15) H(25) 109(1) 1_555 1_555 1_555 no
H(23) C(15) H(24) 109(1) 1_555 1_555 1_555 no
H(23) C(15) H(25) 109(1) 1_555 1_555 1_555 no
H(24) C(15) H(25) 109(1) 1_555 1_555 1_555 no
N(7) C(16) C(17) 115(1) 1_555 1_555 1_555 yes
N(7) C(16) H(26) 107(1) 1_555 1_555 1_555 no
N(7) C(16) H(27) 107(1) 1_555 1_555 1_555 no
C(17) C(16) H(26) 107(1) 1_555 1_555 1_555 no
C(17) C(16) H(27) 107(1) 1_555 1_555 1_555 no
H(26) C(16) H(27) 109(1) 1_555 1_555 1_555 no
C(16) C(17) H(28) 109(1) 1_555 1_555 1_555 no
C(16) C(17) H(29) 109(1) 1_555 1_555 1_555 no
C(16) C(17) H(30) 109(1) 1_555 1_555 1_555 no
H(28) C(17) H(29) 109(1) 1_555 1_555 1_555 no
H(28) C(17) H(30) 109(2) 1_555 1_555 1_555 no
H(29) C(17) H(30) 109(2) 1_555 1_555 1_555 no
N(1) B N(3) 109.7(10) 1_555 1_555 1_555 yes
N(1) B N(5) 106.8(9) 1_555 1_555 1_555 yes
N(1) B H(1) 110.8(9) 1_555 1_555 1_555 no
N(3) B N(5) 107.2(9) 1_555 1_555 1_555 yes
N(3) B H(1) 108.0(9) 1_555 1_555 1_555 no
N(5) B H(1) 114(1) 1_555 1_555 1_555 no

loop_
_geom_bond_atom_site_label_1
_geom_bond_atom_site_label_2
_geom_bond_distance
_geom_bond_site_symmetry_1
_geom_bond_site_symmetry_2
_geom_bond_publ_flag
W S(1) 2.199(3) 1_555 1_555 yes
W S(2) 2.178(3) 1_555 1_555 yes
W S(3) 2.193(3) 1_555 1_555 yes
W N(2) 2.322(8) 1_555 1_555 yes
W N(4) 2.347(9) 1_555 1_555 yes
W N(6) 2.316(8) 1_555 1_555 yes
N(1) N(2) 1.35(1) 1_555 1_555 yes
N(1) C(3) 1.36(1) 1_555 1_555 yes
N(1) B 1.53(1) 1_555 1_555 yes
N(2) C(1) 1.35(1) 1_555 1_555 yes
N(3) N(4) 1.36(1) 1_555 1_555 yes
N(3) C(6) 1.33(1) 1_555 1_555 yes
N(3) B 1.52(2) 1_555 1_555 yes
N(4) C(4) 1.32(1) 1_555 1_555 yes
N(5) N(6) 1.35(1) 1_555 1_555 yes
N(5) C(9) 1.36(1) 1_555 1_555 yes
N(5) B 1.55(1) 1_555 1_555 yes
N(6) C(7) 1.34(1) 1_555 1_555 yes
N(7) C(10) 1.50(1) 1_555 1_555 yes
N(7) C(12) 1.48(2) 1_555 1_555 yes
N(7) C(14) 1.52(1) 1_555 1_555 yes
N(7) C(16) 1.49(1) 1_555 1_555 yes
C(1) C(2) 1.38(2) 1_555 1_555 yes
C(2) C(3) 1.38(2) 1_555 1_555 yes
C(4) C(5) 1.40(2) 1_555 1_555 yes
C(5) C(6) 1.32(2) 1_555 1_555 yes
C(7) C(8) 1.38(1) 1_555 1_555 yes
C(8) C(9) 1.36(2) 1_555 1_555 yes
C(10) C(11) 1.54(2) 1_555 1_555 yes
C(12) C(13) 1.52(2) 1_555 1_555 yes
C(14) C(15) 1.49(2) 1_555 1_555 yes
C(16) C(17) 1.53(2) 1_555 1_555 yes
